data_7062072
loop_
_publ_author_name
'Sarkar, Fillip Kumar'
'Gajurel, Sushmita'
'Kyndiah, Lenida'
'Sarkar, Rajib'
'Devan, Rupesh S.'
'Pal, Amarta Kumar'

_publ_section_title
;
 Palladium incorporated MIL-101(Cr): a heterogeneous and reusable catalyst
 for the C--H functionalization of unactivated arenes
;
_journal_issue 48
_journal_name_full 'New Journal of Chemistry'
_journal_page_first 23102
_journal_page_last 23111
_journal_paper_doi 10.1039/D2NJ03889G
_journal_volume 46
_journal_year 2022
_chemical_formula_sum 'C18 H18 O5'
_chemical_formula_weight 314.34
_space_group_crystal_system monoclinic
_space_group_IT_number 14
_space_group_name_Hall '-P 2ybc'
_space_group_name_H-M_alt 'P 1 21/c 1'
_atom_sites_solution_hydrogens geom
_audit_creation_method SHELXL-2018/3
_audit_update_record
;
2022-11-04 deposited with the CCDC.	2022-11-15 downloaded from the CCDC.
;
_cell_angle_alpha 90
_cell_angle_beta 101.743(3)
_cell_angle_gamma 90
_cell_formula_units_Z 4
_cell_length_a 11.4985(10)
_cell_length_b 8.0962(7)
_cell_length_c 17.0148(16)
_cell_measurement_reflns_used 3626
_cell_measurement_temperature 293(2)
_cell_measurement_theta_max 28.304
_cell_measurement_theta_min 2.445
_cell_volume 1550.8(2)
_computing_cell_refinement 'Bruker APEX3'
_computing_data_collection 'Bruker APEX3'
_computing_data_reduction 'Bruker APEX3'
_computing_structure_refinement 'SHELXL-2018/3 (Sheldrick, 2018)'
_computing_structure_solution 'SHELXT 2018/2 (Sheldrick, 2018)'
_diffrn_ambient_temperature 293(2)
_diffrn_measured_fraction_theta_full 1.000
_diffrn_measured_fraction_theta_max 0.999
_diffrn_measurement_device_type 'Bruker D8'
_diffrn_measurement_method '\f and \w scans'
_diffrn_radiation_type MoK\a
_diffrn_radiation_wavelength 0.71073
_diffrn_reflns_av_R_equivalents 0.0454
_diffrn_reflns_av_unetI/netI 0.0233
_diffrn_reflns_Laue_measured_fraction_full 1.000
_diffrn_reflns_Laue_measured_fraction_max 0.999
_diffrn_reflns_limit_h_max 15
_diffrn_reflns_limit_h_min -15
_diffrn_reflns_limit_k_max 10
_diffrn_reflns_limit_k_min -10
_diffrn_reflns_limit_l_max 22
_diffrn_reflns_limit_l_min -22
_diffrn_reflns_number 36263
_diffrn_reflns_point_group_measured_fraction_full 1.000
_diffrn_reflns_point_group_measured_fraction_max 0.999
_diffrn_reflns_theta_full 25.242
_diffrn_reflns_theta_max 28.304
_diffrn_reflns_theta_min 2.445
_diffrn_source 'fine-focus sealed tube'
_exptl_absorpt_coefficient_mu 0.098
_exptl_crystal_colour colorless
_exptl_crystal_density_diffrn 1.346
_exptl_crystal_description block
_exptl_crystal_F_000 664
_exptl_crystal_size_max 0.17
_exptl_crystal_size_mid 0.15
_exptl_crystal_size_min 0.14
_refine_diff_density_max 0.256
_refine_diff_density_min -0.231
_refine_diff_density_rms 0.040
_refine_ls_extinction_method none
_refine_ls_goodness_of_fit_ref 1.050
_refine_ls_hydrogen_treatment constr
_refine_ls_matrix_type full
_refine_ls_number_parameters 212
_refine_ls_number_reflns 3854
_refine_ls_number_restraints 0
_refine_ls_restrained_S_all 1.050
_refine_ls_R_factor_all 0.0565
_refine_ls_R_factor_gt 0.0425
_refine_ls_shift/su_max 0.001
_refine_ls_shift/su_mean 0.000
_refine_ls_structure_factor_coef Fsqd
_refine_ls_weighting_details 'w=1/[\s^2^(Fo^2^)+(0.0619P)^2^+0.2539P] where P=(Fo^2^+2Fc^2^)/3'
_refine_ls_weighting_scheme calc
_refine_ls_wR_factor_gt 0.1130
_refine_ls_wR_factor_ref 0.1189
_reflns_Friedel_coverage 0.000
_reflns_number_gt 3019
_reflns_number_total 3854
_reflns_threshold_expression 'I > 2\s(I)'
_cod_data_source_file d2nj03889g2.cif
_cod_data_source_block shelx_CCDC1
_cod_depositor_comments 'Adding full bibliography for 7062071--7062072.cif.'
_cod_original_sg_symbol_H-M 'P 21/c'
_cod_database_code 7062072
_shelx_shelxl_version_number 2018/3
_shelx_space_group_comment
;
The symmetry employed for this shelxl refinement is uniquely defined
by the following loop, which should always be used as a source of
symmetry information in preference to the above space-group names.
They are only intended as comments.
;

loop_
_space_group_symop_operation_xyz
'x, y, z'
'-x, y+1/2, -z+1/2'
'-x, -y, -z'
'x, -y-1/2, z-1/2'

loop_
_atom_site_label
_atom_site_type_symbol
_atom_site_fract_x
_atom_site_fract_y
_atom_site_fract_z
_atom_site_U_iso_or_equiv
_atom_site_adp_type
_atom_site_occupancy
_atom_site_site_symmetry_order
_atom_site_calc_flag
_atom_site_refinement_flags_posn
_atom_site_refinement_flags_adp
_atom_site_refinement_flags_occupancy
_atom_site_disorder_assembly
_atom_site_disorder_group
O2 O 0.43975(9) 0.13885(12) 0.92421(5) 0.0446(2) Uani 1 1 d . . . . .
O5 O 0.08777(8) 0.34412(13) 0.86070(5) 0.0448(2) Uani 1 1 d . . . . .
O3 O 0.47244(8) 0.43940(13) 0.82013(5) 0.0456(2) Uani 1 1 d . . . . .
C4 C 0.27912(10) 0.38950(14) 0.83916(7) 0.0302(2) Uani 1 1 d . . . . .
O1 O 0.47209(9) 0.16231(12) 1.05739(5) 0.0465(3) Uani 1 1 d . . . . .
H1 H 0.499757 0.069645 1.054610 0.070 Uiso 1 1 calc R U . . .
C2 C 0.38022(10) 0.38334(15) 0.98430(7) 0.0328(3) Uani 1 1 d . . . . .
H2 H 0.396646 0.442297 1.032191 0.039 Uiso 1 1 calc R U . . .
C3 C 0.31140(10) 0.46011(14) 0.92184(7) 0.0299(2) Uani 1 1 d . . . . .
C1 C 0.43278(10) 0.21787(15) 0.98640(7) 0.0335(3) Uani 1 1 d . . . . .
C8 C 0.12840(11) 0.27761(16) 0.72980(7) 0.0370(3) Uani 1 1 d . . . . .
H8 H 0.050725 0.243331 0.710147 0.044 Uiso 1 1 calc R U . . .
O4 O 0.19109(9) 0.21255(16) 0.60553(6) 0.0592(3) Uani 1 1 d . . . . .
C13 C 0.26673(10) 0.62954(14) 0.93251(7) 0.0333(3) Uani 1 1 d . . . . .
C5 C 0.36101(11) 0.38218(15) 0.78838(7) 0.0340(3) Uani 1 1 d . . . . .
C7 C 0.21291(12) 0.27213(17) 0.68231(7) 0.0392(3) Uani 1 1 d . . . . .
C9 C 0.16381(10) 0.33637(14) 0.80817(7) 0.0318(3) Uani 1 1 d . . . . .
C6 C 0.32848(12) 0.32392(18) 0.71042(8) 0.0411(3) Uani 1 1 d . . . . .
H6 H 0.383703 0.319693 0.677414 0.049 Uiso 1 1 calc R U . . .
C15 C 0.22583(14) 0.85315(18) 1.01701(10) 0.0526(4) Uani 1 1 d . . . . .
H15 H 0.220678 0.892017 1.067622 0.063 Uiso 1 1 calc R U . . .
C11 C 0.07299(14) 0.1857(2) 0.56609(9) 0.0561(4) Uani 1 1 d . . . . .
H11A H 0.037228 0.105080 0.595107 0.084 Uiso 1 1 calc R U . . .
H11B H 0.071481 0.146251 0.512688 0.084 Uiso 1 1 calc R U . . .
H11C H 0.029496 0.287452 0.563510 0.084 Uiso 1 1 calc R U . . .
C18 C 0.24059(13) 0.73713(16) 0.86737(8) 0.0426(3) Uani 1 1 d . . . . .
H18 H 0.243954 0.699135 0.816300 0.051 Uiso 1 1 calc R U . . .
C17 C 0.20967(14) 0.89992(18) 0.87765(10) 0.0526(4) Uani 1 1 d . . . . .
H17 H 0.193361 0.970230 0.833553 0.063 Uiso 1 1 calc R U . . .
C16 C 0.20288(14) 0.95829(18) 0.95213(11) 0.0537(4) Uani 1 1 d . . . . .
H16 H 0.182937 1.067993 0.958805 0.064 Uiso 1 1 calc R U . . .
C14 C 0.25654(13) 0.68996(17) 1.00761(8) 0.0441(3) Uani 1 1 d . . . . .
H14 H 0.270508 0.619892 1.051849 0.053 Uiso 1 1 calc R U . . .
C10 C 0.56207(14) 0.4112(3) 0.77544(10) 0.0631(5) Uani 1 1 d . . . . .
H10A H 0.566837 0.295158 0.764886 0.095 Uiso 1 1 calc R U . . .
H10B H 0.637083 0.449044 0.805645 0.095 Uiso 1 1 calc R U . . .
H10C H 0.542964 0.470228 0.725548 0.095 Uiso 1 1 calc R U . . .
C12 C -0.02758(13) 0.2768(3) 0.83619(10) 0.0617(5) Uani 1 1 d . . . . .
H12A H -0.070210 0.337622 0.790963 0.093 Uiso 1 1 calc R U . . .
H12B H -0.069139 0.283870 0.879622 0.093 Uiso 1 1 calc R U . . .
H12C H -0.021588 0.163153 0.821357 0.093 Uiso 1 1 calc R U . . .

loop_
_atom_site_aniso_label
_atom_site_aniso_U_11
_atom_site_aniso_U_22
_atom_site_aniso_U_33
_atom_site_aniso_U_23
_atom_site_aniso_U_13
_atom_site_aniso_U_12
O2 0.0564(6) 0.0448(5) 0.0312(5) -0.0011(4) 0.0055(4) 0.0106(4)
O5 0.0341(5) 0.0683(6) 0.0335(5) -0.0108(4) 0.0102(4) -0.0085(4)
O3 0.0343(5) 0.0667(6) 0.0363(5) -0.0077(4) 0.0086(4) -0.0127(4)
C4 0.0326(6) 0.0321(5) 0.0250(5) 0.0004(4) 0.0034(4) 0.0008(4)
O1 0.0560(6) 0.0511(6) 0.0310(5) 0.0062(4) 0.0057(4) 0.0166(5)
C2 0.0329(6) 0.0388(6) 0.0260(6) -0.0024(4) 0.0041(5) -0.0021(5)
C3 0.0295(6) 0.0335(6) 0.0271(6) -0.0022(4) 0.0062(4) -0.0034(4)
C1 0.0298(6) 0.0411(6) 0.0288(6) 0.0025(5) 0.0040(5) -0.0005(5)
C8 0.0321(6) 0.0458(7) 0.0313(6) -0.0052(5) 0.0019(5) -0.0019(5)
O4 0.0454(6) 0.0998(9) 0.0314(5) -0.0243(5) 0.0053(4) -0.0047(6)
C13 0.0307(6) 0.0348(6) 0.0331(6) -0.0023(5) 0.0038(5) -0.0026(4)
C5 0.0321(6) 0.0398(6) 0.0294(6) -0.0001(5) 0.0040(5) -0.0022(5)
C7 0.0413(7) 0.0490(7) 0.0258(6) -0.0064(5) 0.0033(5) 0.0007(5)
C9 0.0332(6) 0.0351(6) 0.0273(6) 0.0000(4) 0.0065(5) 0.0018(5)
C6 0.0378(7) 0.0578(8) 0.0294(6) -0.0041(5) 0.0110(5) -0.0017(6)
C15 0.0567(9) 0.0490(8) 0.0542(9) -0.0179(7) 0.0167(7) -0.0007(7)
C11 0.0544(9) 0.0786(11) 0.0322(7) -0.0123(7) 0.0013(6) -0.0143(8)
C18 0.0481(7) 0.0403(7) 0.0372(7) 0.0007(5) 0.0036(6) 0.0017(6)
C17 0.0565(9) 0.0389(7) 0.0588(9) 0.0068(6) 0.0036(7) 0.0039(6)
C16 0.0492(8) 0.0359(7) 0.0759(11) -0.0090(7) 0.0121(8) 0.0002(6)
C14 0.0508(8) 0.0438(7) 0.0382(7) -0.0038(5) 0.0106(6) 0.0019(6)
C10 0.0385(8) 0.0985(13) 0.0555(10) -0.0132(9) 0.0169(7) -0.0168(8)
C12 0.0394(8) 0.0992(13) 0.0491(9) -0.0141(8) 0.0149(7) -0.0190(8)

loop_
_atom_type_symbol
_atom_type_description
_atom_type_scat_dispersion_real
_atom_type_scat_dispersion_imag
_atom_type_scat_source
C C 0.0030 0.0020 'International Tables Vol C Tables 4.2.6.8 and 6.1.1.4'
H H 0.0000 0.0000 'International Tables Vol C Tables 4.2.6.8 and 6.1.1.4'
O O 0.0110 0.0060 'International Tables Vol C Tables 4.2.6.8 and 6.1.1.4'

loop_
_geom_angle_atom_site_label_1
_geom_angle_atom_site_label_2
_geom_angle_atom_site_label_3
_geom_angle
_geom_angle_site_symmetry_1
_geom_angle_site_symmetry_3
_geom_angle_publ_flag
C9 O5 C12 118.23(10) . . ?
C5 O3 C10 117.31(11) . . ?
C9 C4 C5 117.44(10) . . ?
C9 C4 C3 120.67(10) . . ?
C5 C4 C3 121.80(10) . . ?
C3 C2 C1 128.03(11) . . ?
C2 C3 C13 119.53(10) . . ?
C2 C3 C4 124.21(10) . . ?
C13 C3 C4 116.22(10) . . ?
O2 C1 O1 123.07(11) . . ?
O2 C1 C2 122.86(11) . . ?
O1 C1 C2 114.07(11) . . ?
C7 C8 C9 117.72(11) . . ?
C7 O4 C11 118.88(11) . . ?
C18 C13 C14 117.68(12) . . ?
C18 C13 C3 120.19(11) . . ?
C14 C13 C3 122.01(11) . . ?
O3 C5 C6 122.87(11) . . ?
O3 C5 C4 115.80(10) . . ?
C6 C5 C4 121.32(11) . . ?
O4 C7 C6 114.46(12) . . ?
O4 C7 C8 123.68(12) . . ?
C6 C7 C8 121.84(11) . . ?
O5 C9 C4 115.03(10) . . ?
O5 C9 C8 122.46(11) . . ?
C4 C9 C8 122.51(11) . . ?
C7 C6 C5 119.18(12) . . ?
C16 C15 C14 120.60(14) . . ?
C17 C18 C13 120.90(13) . . ?
C16 C17 C18 120.63(14) . . ?
C17 C16 C15 119.41(13) . . ?
C15 C14 C13 120.73(13) . . ?

loop_
_geom_bond_atom_site_label_1
_geom_bond_atom_site_label_2
_geom_bond_distance
_geom_bond_site_symmetry_2
_geom_bond_publ_flag
O2 C1 1.2529(15) . ?
O5 C9 1.3730(14) . ?
O5 C12 1.4161(17) . ?
O3 C5 1.3661(15) . ?
O3 C10 1.4183(18) . ?
C4 C9 1.3915(17) . ?
C4 C5 1.4029(17) . ?
C4 C3 1.4936(15) . ?
O1 C1 1.2819(14) . ?
C2 C3 1.3415(16) . ?
C2 C1 1.4671(17) . ?
C3 C13 1.4887(16) . ?
C8 C7 1.3852(18) . ?
C8 C9 1.3962(16) . ?
O4 C7 1.3671(15) . ?
O4 C11 1.4039(18) . ?
C13 C18 1.3935(18) . ?
C13 C14 1.3953(18) . ?
C5 C6 1.3856(17) . ?
C7 C6 1.3827(19) . ?
C15 C16 1.376(2) . ?
C15 C14 1.3852(19) . ?
C18 C17 1.385(2) . ?
C17 C16 1.369(2) . ?
